data_4130708
loop_
_publ_author_name
'Zhang, Yu'
'Petersen, Jeffrey L.'
'Milsmann, Carsten'

_publ_section_title
;
 A Luminescent Zirconium(IV) Complex as a Molecular Photosensitizer for
 Visible Light Photoredox Catalysis.
;
_journal_issue 40
_journal_name_full 'Journal of the American Chemical Society'
_journal_page_first 13115
_journal_page_last 13118
_journal_paper_doi 10.1021/jacs.6b05934
_journal_volume 138
_journal_year 2016
_chemical_formula_sum 'C62 H58 N6 O2 Ti'
_chemical_formula_weight 967.04
_space_group_crystal_system monoclinic
_space_group_IT_number 15
_space_group_name_Hall '-C 2yc'
_space_group_name_H-M_alt 'C 1 2/c 1'
_atom_sites_solution_hydrogens geom
_cell_angle_alpha 90
_cell_angle_beta 108.347(3)
_cell_angle_gamma 90
_cell_formula_units_Z 4
_cell_length_a 26.125(2)
_cell_length_b 13.1556(10)
_cell_length_c 15.3654(12)
_cell_measurement_reflns_used 4992
_cell_measurement_temperature 100.(2)
_cell_measurement_theta_max 27.4878
_cell_measurement_theta_min 3.0712
_cell_volume 5012.5(7)
_computing_cell_refinement 'SAINT V8.34A (Bruker AXS Inc., 2013)'
_computing_data_reduction 'SAINT V8.34A (Bruker AXS Inc., 2013)'
_computing_structure_refinement 'SHELXL-2014 (Sheldrick, 2014)'
_diffrn_ambient_temperature 100.(2)
_diffrn_detector_area_resol_mean 10.4167
_diffrn_measured_fraction_theta_full 0.983
_diffrn_measured_fraction_theta_max 0.983
_diffrn_measurement_device_type 'Bruker AXS D8 Venture fixed chi'
_diffrn_measurement_method 'omega scan, PHOTON 100 CMOS'
_diffrn_radiation_monochromator Triumph
_diffrn_radiation_type 'Mo K\a'
_diffrn_radiation_wavelength 0.71073
_diffrn_reflns_av_R_equivalents 0.0476
_diffrn_reflns_av_unetI/netI 0.0775
_diffrn_reflns_limit_h_max 26
_diffrn_reflns_limit_h_min -31
_diffrn_reflns_limit_k_max 15
_diffrn_reflns_limit_k_min -15
_diffrn_reflns_limit_l_max 15
_diffrn_reflns_limit_l_min -18
_diffrn_reflns_number 10704
_diffrn_reflns_theta_full 25.00
_diffrn_reflns_theta_max 25.00
_diffrn_reflns_theta_min 2.87
_diffrn_source_type fine-focus
_exptl_absorpt_coefficient_mu 0.223
_exptl_absorpt_correction_T_max 0.97
_exptl_absorpt_correction_T_min 0.71
_exptl_absorpt_correction_type multi-scan
_exptl_absorpt_process_details 'SADABS V2014/3 (Bruker AXS Inc.)'
_exptl_crystal_colour 'dark brown'
_exptl_crystal_density_diffrn 1.281
_exptl_crystal_density_method 'not measured'
_exptl_crystal_description rod
_exptl_crystal_F_000 2040
_exptl_crystal_size_max 0.757
_exptl_crystal_size_mid 0.133
_exptl_crystal_size_min 0.114
_refine_diff_density_max 0.656
_refine_diff_density_min -0.489
_refine_ls_extinction_method none
_refine_ls_goodness_of_fit_ref 1.076
_refine_ls_hydrogen_treatment riding
_refine_ls_matrix_type full
_refine_ls_number_parameters 323
_refine_ls_number_reflns 4343
_refine_ls_number_restraints 5
_refine_ls_restrained_S_all 1.077
_refine_ls_R_factor_all 0.1016
_refine_ls_R_factor_gt 0.0641
_refine_ls_shift/su_max 0.000
_refine_ls_shift/su_mean 0.000
_refine_ls_structure_factor_coef Fsqd
_refine_ls_weighting_details 'w=1/[\s^2^(Fo^2^)+(0.0530P)^2^+16.8277P] where P=(Fo^2^+2Fc^2^)/3'
_refine_ls_weighting_scheme calc
_refine_ls_wR_factor_gt 0.1417
_refine_ls_wR_factor_ref 0.1563
_reflns_number_gt 3043
_reflns_number_total 4343
_reflns_threshold_expression 'I > 2\s(I)'
_cod_data_source_file ja6b05934_si_003.cif
_cod_data_source_block compound_Ti(Me-PDP)2
_cod_database_code 4130708

loop_
_space_group_symop_operation_xyz
'x, y, z'
'-x, y, -z+1/2'
'x+1/2, y+1/2, z'
'-x+1/2, y+1/2, -z+1/2'
'-x, -y, -z'
'x, -y, z-1/2'
'-x+1/2, -y+1/2, -z'
'x+1/2, -y+1/2, z-1/2'

loop_
_atom_site_type_symbol
_atom_site_label
_atom_site_fract_x
_atom_site_fract_y
_atom_site_fract_z
_atom_site_U_iso_or_equiv
_atom_site_adp_type
_atom_site_calc_flag
_atom_site_refinement_flags_adp
_atom_site_refinement_flags_occupancy
_atom_site_refinement_flags_posn
_atom_site_occupancy
_atom_site_disorder_assembly
_atom_site_disorder_group
Ti Ti1 0.5 0.89247(6) 0.75 0.0138(2) Uani d T P S 1 . .
N N1 0.50682(10) 0.7885(2) 0.85314(19) 0.0157(6) Uani d . . . 1 . .
N N2 0.58377(10) 0.8794(2) 0.82057(18) 0.0137(6) Uani d . . . 1 . .
N N3 0.53627(11) 0.9995(2) 0.69554(19) 0.0167(7) Uani d . . . 1 . .
C C1 0.47054(13) 0.7317(2) 0.8819(2) 0.0162(8) Uani d . . . 1 . .
C C2 0.49794(14) 0.6592(3) 0.9433(2) 0.0193(8) Uani d . . . 1 . .
H H2 0.4825 0.612 0.9726 0.023 Uiso calc U . R 1 . .
C C3 0.55360(14) 0.6683(3) 0.9547(2) 0.0177(8) Uani d . . . 1 . .
C C4 0.55771(13) 0.7498(3) 0.8999(2) 0.0164(8) Uani d . . . 1 . .
C C5 0.60169(13) 0.8089(2) 0.8891(2) 0.0148(8) Uani d . . . 1 . .
C C6 0.65579(13) 0.8059(3) 0.9416(2) 0.0167(8) Uani d . . . 1 . .
H H6 0.668 0.7594 0.9893 0.02 Uiso calc U . R 1 . .
C C7 0.69103(13) 0.8731(3) 0.9216(2) 0.0180(8) Uani d . . . 1 . .
H H7 0.7272 0.8719 0.9568 0.022 Uiso calc U . R 1 . .
C C8 0.67413(14) 0.9422(3) 0.8508(2) 0.0184(8) Uani d . . . 1 . .
H H8 0.6984 0.9864 0.8374 0.022 Uiso calc U . R 1 . .
C C9 0.61906(13) 0.9439(2) 0.7994(2) 0.0152(8) Uani d . . . 1 . .
C C10 0.59192(13) 1.0087(3) 0.7237(2) 0.0163(8) Uani d . . . 1 . .
C C11 0.60726(14) 1.0830(3) 0.6732(2) 0.0194(8) Uani d . . . 1 . .
C C12 0.55865(14) 1.1221(3) 0.6124(3) 0.0233(8) Uani d . . . 1 . .
H H12 0.5559 1.1741 0.5701 0.028 Uiso calc U . R 1 . .
C C13 0.51624(14) 1.0705(3) 0.6262(2) 0.0205(8) Uani d . . . 1 . .
C C14 0.59679(13) 0.6008(3) 1.0100(2) 0.0187(8) Uani d . . . 1 . .
C C15 0.59831(14) 0.5718(3) 1.0979(2) 0.0219(8) Uani d . . . 1 . .
H H15 0.5722 0.5958 1.1221 0.026 Uiso calc U . R 1 . .
C C16 0.63819(15) 0.5075(3) 1.1496(3) 0.0267(9) Uani d . . . 1 . .
H H16 0.6386 0.4887 1.2081 0.032 Uiso calc U . R 1 . .
C C17 0.67734(14) 0.4712(3) 1.1152(3) 0.0258(9) Uani d . . . 1 . .
H H17 0.7045 0.4291 1.1508 0.031 Uiso calc U . R 1 . .
C C18 0.67604(15) 0.4976(3) 1.0271(3) 0.0244(9) Uani d . . . 1 . .
H H18 0.7019 0.472 1.0029 0.029 Uiso calc U . R 1 . .
C C19 0.63612(14) 0.5621(3) 0.9754(3) 0.0221(8) Uani d . . . 1 . .
H H19 0.6355 0.5798 0.9166 0.027 Uiso calc U . R 1 . .
C C20 0.66264(13) 1.1117(3) 0.6756(2) 0.0195(8) Uani d . . . 1 . .
C C21 0.69735(14) 1.0386(3) 0.6590(2) 0.0236(9) Uani d . . . 1 . .
H H21 0.6861 0.9714 0.649 0.028 Uiso calc U . R 1 . .
C C22 0.74809(15) 1.0653(3) 0.6572(2) 0.0270(9) Uani d . . . 1 . .
H H22 0.7706 1.0162 0.6451 0.032 Uiso calc U . R 1 . .
C C23 0.76554(15) 1.1640(3) 0.6731(3) 0.0302(10) Uani d . . . 1 . .
H H23 0.7999 1.1816 0.6724 0.036 Uiso calc U . R 1 . .
C C24 0.73199(16) 1.2370(3) 0.6902(3) 0.0334(10) Uani d . . . 1 . .
H H24 0.7439 1.3038 0.7012 0.04 Uiso calc U . R 1 . .
C C25 0.68062(15) 1.2117(3) 0.6910(3) 0.0266(9) Uani d . . . 1 . .
H H25 0.6582 1.2615 0.7019 0.032 Uiso calc U . R 1 . .
C C26 0.41103(14) 0.7505(3) 0.8499(3) 0.0268(9) Uani d . . . 1 . .
H H26A 0.3943 0.7101 0.8854 0.04 Uiso calc U . R 1 . .
H H26B 0.3964 0.7323 0.7863 0.04 Uiso calc U . R 1 . .
H H26C 0.4042 0.8211 0.8573 0.04 Uiso calc U . R 1 . .
C C27 0.45727(14) 1.0813(3) 0.5775(3) 0.0280(9) Uani d . . . 1 . .
H H27A 0.4437 1.0195 0.5451 0.042 Uiso calc U . R 1 . .
H H27B 0.4514 1.1366 0.5347 0.042 Uiso calc U . R 1 . .
H H27C 0.4388 1.0946 0.6212 0.042 Uiso calc U . R 1 . .
O O1 0.4328(4) 0.5794(10) 0.2139(5) 0.088(3) Uani d . P D 0.5 A -1
C C28 0.4527(6) 0.6752(13) 0.2010(11) 0.102(7) Uani d . P D 0.5 A -1
H H28A 0.4289 0.7285 0.2091 0.123 Uiso calc U P R 0.5 A -1
H H28B 0.4558 0.6808 0.1399 0.123 Uiso calc U P R 0.5 A -1
C C29 0.5079(9) 0.6838(9) 0.2730(14) 0.072(8) Uani d . P D 0.5 A -1
H H29A 0.5327 0.7215 0.2498 0.087 Uiso calc U P R 0.5 A -1
H H29B 0.5055 0.7168 0.328 0.087 Uiso calc U P R 0.5 A -1
C C30 0.5254(5) 0.5743(10) 0.2918(8) 0.059(3) Uani d . P D 0.5 A -1
H H30A 0.5577 0.561 0.2751 0.07 Uiso calc U P R 0.5 A -1
H H30B 0.5325 0.5578 0.356 0.07 Uiso calc U P R 0.5 A -1
C C31 0.4784(6) 0.5141(9) 0.2325(9) 0.083(9) Uani d . P D 0.5 A -1
H H31A 0.4847 0.4941 0.1759 0.099 Uiso calc U P R 0.5 A -1
H H31B 0.4729 0.4534 0.2643 0.099 Uiso calc U P R 0.5 A -1

loop_
_atom_site_aniso_label
_atom_site_aniso_U_11
_atom_site_aniso_U_22
_atom_site_aniso_U_33
_atom_site_aniso_U_12
_atom_site_aniso_U_13
_atom_site_aniso_U_23
Ti1 0.0065(4) 0.0170(5) 0.0155(5) 0 0.0000(4) 0
N1 0.0098(15) 0.0205(15) 0.0152(15) -0.0008(12) 0.0018(13) -0.0006(13)
N2 0.0064(14) 0.0175(15) 0.0156(15) -0.0009(12) 0.0009(12) -0.0009(13)
N3 0.0140(16) 0.0159(15) 0.0189(16) -0.0001(12) 0.0033(13) 0.0003(13)
C1 0.0129(18) 0.0168(18) 0.0168(19) -0.0022(14) 0.0018(15) -0.0019(16)
C2 0.0184(19) 0.0196(19) 0.020(2) -0.0040(15) 0.0064(16) 0.0002(16)
C3 0.0194(19) 0.0167(18) 0.0167(19) -0.0028(15) 0.0054(16) -0.0013(16)
C4 0.0158(18) 0.0184(18) 0.0139(18) 0.0001(15) 0.0032(15) -0.0035(15)
C5 0.0155(19) 0.0145(17) 0.0150(18) 0.0043(14) 0.0056(15) -0.0014(15)
C6 0.0139(18) 0.0198(18) 0.0155(19) 0.0050(15) 0.0032(15) 0.0016(16)
C7 0.0093(17) 0.025(2) 0.0165(19) 0.0015(15) -0.0004(15) -0.0045(17)
C8 0.0186(19) 0.0162(18) 0.023(2) -0.0028(15) 0.0096(17) -0.0008(16)
C9 0.0111(17) 0.0164(17) 0.0192(19) -0.0010(14) 0.0064(15) -0.0003(16)
C10 0.0113(18) 0.0166(18) 0.0206(19) -0.0012(14) 0.0045(15) -0.0003(16)
C11 0.0202(19) 0.0192(19) 0.0191(19) -0.0002(15) 0.0066(16) -0.0015(16)
C12 0.023(2) 0.023(2) 0.025(2) 0.0005(16) 0.0078(17) 0.0072(17)
C13 0.021(2) 0.0191(18) 0.021(2) 0.0040(15) 0.0050(17) 0.0038(16)
C14 0.0175(19) 0.0148(17) 0.0206(19) -0.0032(15) 0.0014(16) 0.0001(16)
C15 0.018(2) 0.0234(19) 0.022(2) -0.0011(16) 0.0040(17) 0.0021(17)
C16 0.024(2) 0.031(2) 0.023(2) -0.0021(18) 0.0032(18) 0.0090(18)
C17 0.016(2) 0.021(2) 0.033(2) 0.0011(16) -0.0032(17) 0.0060(18)
C18 0.020(2) 0.023(2) 0.029(2) 0.0027(16) 0.0061(18) 0.0017(18)
C19 0.022(2) 0.0222(19) 0.020(2) -0.0014(16) 0.0047(17) -0.0005(17)
C20 0.0184(19) 0.026(2) 0.0120(18) -0.0014(17) 0.0020(15) 0.0060(17)
C21 0.024(2) 0.028(2) 0.018(2) -0.0009(17) 0.0060(17) 0.0039(17)
C22 0.019(2) 0.044(2) 0.018(2) 0.0030(18) 0.0054(17) 0.0070(19)
C23 0.012(2) 0.051(3) 0.024(2) -0.0085(19) 0.0003(17) 0.011(2)
C24 0.033(2) 0.035(2) 0.029(2) -0.015(2) 0.004(2) 0.008(2)
C25 0.026(2) 0.024(2) 0.028(2) -0.0029(17) 0.0063(18) 0.0037(18)
C26 0.018(2) 0.033(2) 0.031(2) -0.0027(17) 0.0093(18) 0.0081(19)
C27 0.020(2) 0.032(2) 0.028(2) 0.0029(17) 0.0018(17) 0.0123(18)
O1 0.067(6) 0.157(11) 0.041(5) -0.014(7) 0.017(4) -0.012(6)
C28 0.158(18) 0.092(12) 0.089(14) 0.038(14) 0.086(16) 0.031(10)
C29 0.113(19) 0.046(6) 0.09(2) -0.015(11) 0.08(2) -0.003(7)
C30 0.055(8) 0.087(10) 0.043(7) 0.007(7) 0.030(6) 0.001(7)
C31 0.18(3) 0.045(7) 0.025(11) -0.033(10) 0.031(12) -0.007(6)

loop_
_atom_type_symbol
_atom_type_description
_atom_type_scat_dispersion_real
_atom_type_scat_dispersion_imag
_atom_type_scat_source
C C 0.0033 0.0016 'International Tables Vol C Tables 4.2.6.8 and 6.1.1.4'
H H 0.0000 0.0000 'International Tables Vol C Tables 4.2.6.8 and 6.1.1.4'
N N 0.0061 0.0033 'International Tables Vol C Tables 4.2.6.8 and 6.1.1.4'
Ti Ti 0.2776 0.4457 'International Tables Vol C Tables 4.2.6.8 and 6.1.1.4'
O O 0.0106 0.0060 'International Tables Vol C Tables 4.2.6.8 and 6.1.1.4'

loop_
_geom_angle_atom_site_label_1
_geom_angle_atom_site_label_2
_geom_angle_atom_site_label_3
_geom_angle_site_symmetry_1
_geom_angle_site_symmetry_3
_geom_angle
N3 Ti1 N3 2_656 . 91.63(16)
N3 Ti1 N1 2_656 2_656 147.57(11)
N3 Ti1 N1 . 2_656 94.73(11)
N3 Ti1 N1 2_656 . 94.73(11)
N3 Ti1 N1 . . 147.57(11)
N1 Ti1 N1 2_656 . 96.69(16)
N3 Ti1 N2 2_656 2_656 74.04(11)
N3 Ti1 N2 . 2_656 112.81(11)
N1 Ti1 N2 2_656 2_656 74.18(10)
N1 Ti1 N2 . 2_656 99.51(10)
N3 Ti1 N2 2_656 . 112.81(11)
N3 Ti1 N2 . . 74.04(11)
N1 Ti1 N2 2_656 . 99.51(10)
N1 Ti1 N2 . . 74.19(10)
N2 Ti1 N2 2_656 . 170.73(15)
C1 N1 C4 . . 106.1(3)
C1 N1 Ti1 . . 134.6(2)
C4 N1 Ti1 . . 118.5(2)
C9 N2 C5 . . 120.7(3)
C9 N2 Ti1 . . 119.6(2)
C5 N2 Ti1 . . 119.7(2)
C10 N3 C13 . . 106.6(3)
C10 N3 Ti1 . . 121.0(2)
C13 N3 Ti1 . . 132.3(2)
C2 C1 N1 . . 109.5(3)
C2 C1 C26 . . 127.1(3)
N1 C1 C26 . . 123.4(3)
C1 C2 C3 . . 108.6(3)
C4 C3 C2 . . 105.3(3)
C4 C3 C14 . . 128.5(3)
C2 C3 C14 . . 126.1(3)
C3 C4 N1 . . 110.6(3)
C3 C4 C5 . . 134.8(3)
N1 C4 C5 . . 114.2(3)
N2 C5 C6 . . 120.3(3)
N2 C5 C4 . . 111.2(3)
C6 C5 C4 . . 128.3(3)
C7 C6 C5 . . 118.7(3)
C8 C7 C6 . . 121.9(3)
C7 C8 C9 . . 118.0(3)
N2 C9 C8 . . 120.3(3)
N2 C9 C10 . . 111.3(3)
C8 C9 C10 . . 128.4(3)
C11 C10 N3 . . 110.3(3)
C11 C10 C9 . . 135.8(3)
N3 C10 C9 . . 113.8(3)
C10 C11 C12 . . 105.6(3)
C10 C11 C20 . . 128.2(3)
C12 C11 C20 . . 126.1(3)
C13 C12 C11 . . 108.6(3)
C12 C13 N3 . . 108.9(3)
C12 C13 C27 . . 129.1(3)
N3 C13 C27 . . 121.9(3)
C15 C14 C19 . . 118.0(3)
C15 C14 C3 . . 120.5(3)
C19 C14 C3 . . 121.5(3)
C16 C15 C14 . . 120.8(3)
C17 C16 C15 . . 120.6(3)
C16 C17 C18 . . 119.6(3)
C19 C18 C17 . . 119.7(3)
C18 C19 C14 . . 121.2(3)
C25 C20 C21 . . 118.5(3)
C25 C20 C11 . . 121.2(3)
C21 C20 C11 . . 120.2(3)
C22 C21 C20 . . 120.7(4)
C23 C22 C21 . . 120.3(4)
C22 C23 C24 . . 119.8(3)
C23 C24 C25 . . 120.6(4)
C24 C25 C20 . . 120.1(4)
C28 O1 C31 . . 104.3(11)
O1 C28 C29 . . 105.8(12)
C30 C29 C28 . . 103.2(13)
C31 C30 C29 . . 104.2(10)
O1 C31 C30 . . 106.1(9)

loop_
_geom_bond_atom_site_label_1
_geom_bond_atom_site_label_2
_geom_bond_site_symmetry_2
_geom_bond_distance
Ti1 N3 2_656 2.020(3)
Ti1 N3 . 2.020(3)
Ti1 N1 2_656 2.058(3)
Ti1 N1 . 2.058(3)
Ti1 N2 2_656 2.122(3)
Ti1 N2 . 2.122(3)
N1 C1 . 1.384(4)
N1 C4 . 1.393(4)
N2 C9 . 1.365(4)
N2 C5 . 1.371(4)
N3 C10 . 1.385(4)
N3 C13 . 1.389(4)
C1 C2 . 1.374(5)
C1 C26 . 1.496(5)
C2 C3 . 1.414(5)
C3 C4 . 1.388(5)
C3 C14 . 1.477(5)
C4 C5 . 1.439(5)
C5 C6 . 1.390(5)
C6 C7 . 1.380(5)
C7 C8 . 1.379(5)
C8 C9 . 1.407(5)
C9 C10 . 1.436(5)
C10 C11 . 1.383(5)
C11 C12 . 1.415(5)
C11 C20 . 1.484(5)
C12 C13 . 1.372(5)
C13 C27 . 1.493(5)
C14 C15 . 1.392(5)
C14 C19 . 1.393(5)
C15 C16 . 1.382(5)
C16 C17 . 1.376(5)
C17 C18 . 1.388(5)
C18 C19 . 1.384(5)
C20 C25 . 1.392(5)
C20 C21 . 1.399(5)
C21 C22 . 1.380(5)
C22 C23 . 1.372(6)
C23 C24 . 1.380(6)
C24 C25 . 1.387(5)
O1 C28 . 1.401(14)
O1 C31 . 1.422(14)
C28 C29 . 1.521(18)
C29 C30 . 1.511(14)
C30 C31 . 1.503(12)
